data_4350576
loop_
_publ_author_name
'Cotton, F. Albert'
'Liu, Chun Y.'
'Murillo, Carlos A.'
'Zhao, Qinliang'

_publ_section_title
;
 Strong electronic communication by direct metal-metal interaction in
 molecules with halide-bridged dimolybdenum pairs.
;
_journal_issue 23
_journal_name_full 'Inorganic chemistry'
_journal_page_first 9493
_journal_page_last 9501
_journal_paper_doi 10.1021/ic061304a
_journal_volume 45
_journal_year 2006
_chemical_formula_moiety 'C60 H60 Br4 Mo4 N8 O8, C2 H4 Cl4, F6 P'
_chemical_formula_sum 'C62 H64 Br4 Cl4 F6 Mo4 N8 O8 P'
_chemical_formula_weight 2039.38
_chemical_name_common {[Mo2(DAniF)2]2Br4}PF6,2CH2Cl2
_space_group_IT_number 2
_space_group_name_Hall '-P 1'
_space_group_name_H-M_alt 'P -1'
_symmetry_cell_setting triclinic
_symmetry_space_group_name_H-M 'P -1'
_atom_sites_solution_hydrogens geom
_atom_sites_solution_primary direct
_atom_sites_solution_secondary difmap
_audit_creation_method SHELXL-97
_cell_angle_alpha 81.771(6)
_cell_angle_beta 85.841(6)
_cell_angle_gamma 78.464(7)
_cell_formula_units_Z 1
_cell_length_a 9.895(4)
_cell_length_b 12.165(4)
_cell_length_c 15.609(6)
_cell_measurement_reflns_used 9906
_cell_measurement_temperature 213(2)
_cell_measurement_theta_max 25.597
_cell_measurement_theta_min 2.432
_cell_volume 1820.1(12)
_computing_cell_refinement SAINT
_computing_data_collection SMART
_computing_data_reduction SAINT
_computing_molecular_graphics XP
_computing_publication_material CIFTAB
_computing_structure_refinement 'SHELXL-97 (Sheldrick, 1997)'
_computing_structure_solution 'SHELXS-97 (Sheldrick, 1990)'
_diffrn_ambient_temperature 213(2)
_diffrn_measured_fraction_theta_full 0.985
_diffrn_measured_fraction_theta_max 0.985
_diffrn_measurement_device_type 'BRUKER SMART 1000'
_diffrn_measurement_method \w-scans
_diffrn_radiation_monochromator graphite
_diffrn_radiation_source 'fine-focus sealed tube'
_diffrn_radiation_type MoK\a
_diffrn_radiation_wavelength 0.71073
_diffrn_reflns_av_R_equivalents 0.0169
_diffrn_reflns_av_sigmaI/netI 0.0266
_diffrn_reflns_limit_h_max 7
_diffrn_reflns_limit_h_min -11
_diffrn_reflns_limit_k_max 13
_diffrn_reflns_limit_k_min -14
_diffrn_reflns_limit_l_max 18
_diffrn_reflns_limit_l_min -18
_diffrn_reflns_number 9574
_diffrn_reflns_theta_full 25.05
_diffrn_reflns_theta_max 25.05
_diffrn_reflns_theta_min 1.72
_diffrn_standards_number 0
_exptl_absorpt_coefficient_mu 3.110
_exptl_absorpt_correction_T_max 0.8117
_exptl_absorpt_correction_T_min 0.4873
_exptl_absorpt_correction_type multi-scan
_exptl_absorpt_process_details SADABS
_exptl_crystal_colour black
_exptl_crystal_density_diffrn 1.861
_exptl_crystal_density_method 'not measured'
_exptl_crystal_description block
_exptl_crystal_F_000 1001
_exptl_crystal_size_max 0.27
_exptl_crystal_size_mid 0.18
_exptl_crystal_size_min 0.07
_refine_diff_density_max 1.255
_refine_diff_density_min -0.906
_refine_diff_density_rms
'0.091 =============the end of compound 2-PF6=================== ============compound 3-PF6================================'
_refine_ls_extinction_method none
_refine_ls_goodness_of_fit_ref 1.050
_refine_ls_hydrogen_treatment noref
_refine_ls_matrix_type full
_refine_ls_number_parameters 463
_refine_ls_number_reflns 6343
_refine_ls_number_restraints 20
_refine_ls_restrained_S_all 1.094
_refine_ls_R_factor_all 0.0372
_refine_ls_R_factor_gt 0.0325
_refine_ls_shift/su_max 0.001
_refine_ls_shift/su_mean 0.000
_refine_ls_structure_factor_coef Fsqd
_refine_ls_weighting_details 'calc w=1/[\s^2^(Fo^2^)+(0.0515P)^2^+2.7977P] where P=(Fo^2^+2Fc^2^)/3'
_refine_ls_weighting_scheme calc
_refine_ls_wR_factor_gt 0.0887
_refine_ls_wR_factor_ref 0.0929
_reflns_number_gt 5700
_reflns_number_total 6343
_reflns_threshold_expression >2sigma(I)
_cod_data_source_file ic061304asi20060715_074716.cif
_cod_data_source_block xl
_cod_original_sg_symbol_H-M P-1
_cod_database_code 4350576

loop_
_symmetry_equiv_pos_as_xyz
'x, y, z'
'-x, -y, -z'

loop_
_atom_site_label
_atom_site_type_symbol
_atom_site_fract_x
_atom_site_fract_y
_atom_site_fract_z
_atom_site_U_iso_or_equiv
_atom_site_adp_type
_atom_site_occupancy
_atom_site_symmetry_multiplicity
_atom_site_calc_flag
_atom_site_refinement_flags
_atom_site_disorder_assembly
_atom_site_disorder_group
Mo1 Mo 0.40793(3) 0.37525(3) 0.56675(2) 0.02991(10) Uani 1 1 d . . .
Mo2 Mo 0.42126(3) 0.40143(3) 0.42807(2) 0.03006(10) Uani 1 1 d . . .
Br1 Br 0.65400(4) 0.38000(3) 0.61574(3) 0.03932(12) Uani 1 1 d . . .
Br2 Br 0.32253(4) 0.57687(3) 0.61418(3) 0.03930(12) Uani 1 1 d . . .
P1 P 1.0000 0.0000 0.5000 0.0341(3) Uani 1 2 d S . .
F1 F 0.8995(3) 0.1211(2) 0.49853(16) 0.0454(6) Uani 1 1 d . . .
F2 F 0.8682(2) -0.0584(2) 0.49897(16) 0.0450(6) Uani 1 1 d . . .
F3 F 1.0113(3) 0.0170(2) 0.39629(15) 0.0462(6) Uani 1 1 d . . .
N1 N 0.4853(3) 0.2022(3) 0.5694(2) 0.0336(7) Uani 1 1 d . . .
N2 N 0.5003(3) 0.2304(3) 0.4210(2) 0.0324(7) Uani 1 1 d . . .
N3 N 0.2017(3) 0.3561(3) 0.5708(2) 0.0323(7) Uani 1 1 d . . .
N4 N 0.2161(3) 0.3836(3) 0.4216(2) 0.0326(7) Uani 1 1 d . . .
O2 O 0.7314(4) 0.1009(3) 0.1042(2) 0.0576(9) Uani 1 1 d . . .
O3 O -0.0896(3) 0.2379(3) 0.8796(2) 0.0541(8) Uani 1 1 d . . .
C10 C 0.5225(4) 0.1619(3) 0.4948(3) 0.0344(9) Uani 1 1 d . . .
H10A H 0.5642 0.0854 0.4943 0.041 Uiso 1 1 calc R . .
C11 C 0.5279(4) 0.1321(3) 0.6485(3) 0.0329(8) Uani 1 1 d . B .
C12 C 0.4452(5) 0.1462(4) 0.7237(3) 0.0456(10) Uani 1 1 d . . .
H12A H 0.3595 0.1964 0.7208 0.055 Uiso 1 1 calc R . .
C13 C 0.4879(5) 0.0873(4) 0.8022(3) 0.0502(11) Uani 1 1 d . B .
H13A H 0.4329 0.0994 0.8529 0.060 Uiso 1 1 calc R . .
C14 C 0.6105(5) 0.0109(4) 0.8067(3) 0.0434(10) Uani 1 1 d D . .
C15 C 0.6934(5) -0.0048(4) 0.7323(3) 0.0491(11) Uani 1 1 d . B .
H15A H 0.7772 -0.0574 0.7349 0.059 Uiso 1 1 calc R . .
C16 C 0.6516(5) 0.0576(4) 0.6539(3) 0.0445(10) Uani 1 1 d . . .
H16A H 0.7091 0.0486 0.6037 0.053 Uiso 1 1 calc R B .
C21 C 0.5607(4) 0.1912(3) 0.3420(2) 0.0321(8) Uani 1 1 d . . .
C22 C 0.4973(5) 0.2343(4) 0.2641(3) 0.0416(10) Uani 1 1 d . . .
H22A H 0.4119 0.2849 0.2645 0.050 Uiso 1 1 calc R . .
C23 C 0.5577(5) 0.2040(4) 0.1868(3) 0.0447(10) Uani 1 1 d . . .
H23A H 0.5139 0.2349 0.1349 0.054 Uiso 1 1 calc R . .
C24 C 0.6817(4) 0.1289(4) 0.1844(3) 0.0401(9) Uani 1 1 d . . .
C25 C 0.7472(5) 0.0859(4) 0.2605(3) 0.0462(11) Uani 1 1 d . . .
H25A H 0.8319 0.0346 0.2598 0.055 Uiso 1 1 calc R . .
C26 C 0.6871(4) 0.1191(4) 0.3382(3) 0.0420(10) Uani 1 1 d . . .
H26A H 0.7337 0.0917 0.3896 0.050 Uiso 1 1 calc R . .
C27 C 0.8513(7) 0.0132(7) 0.1016(4) 0.098(3) Uani 1 1 d . . .
H27A H 0.8755 0.0003 0.0421 0.147 Uiso 1 1 calc R . .
H27B H 0.8322 -0.0560 0.1353 0.147 Uiso 1 1 calc R . .
H27C H 0.9276 0.0357 0.1258 0.147 Uiso 1 1 calc R . .
C30 C 0.1429(4) 0.3662(3) 0.4956(3) 0.0334(8) Uani 1 1 d . . .
H30A H 0.0495 0.3611 0.4946 0.040 Uiso 1 1 calc R . .
C31 C 0.1236(4) 0.3244(3) 0.6480(3) 0.0324(8) Uani 1 1 d . . .
C32 C 0.0328(4) 0.2508(4) 0.6502(3) 0.0375(9) Uani 1 1 d . . .
H32A H 0.0210 0.2208 0.5996 0.045 Uiso 1 1 calc R . .
C33 C -0.0412(4) 0.2208(4) 0.7262(3) 0.0395(9) Uani 1 1 d . . .
H33A H -0.1052 0.1732 0.7260 0.047 Uiso 1 1 calc R . .
C34 C -0.0209(4) 0.2606(4) 0.8018(3) 0.0392(9) Uani 1 1 d . . .
C35 C 0.0757(4) 0.3298(4) 0.8011(3) 0.0410(10) Uani 1 1 d . . .
H35A H 0.0934 0.3546 0.8528 0.049 Uiso 1 1 calc R . .
C36 C 0.1453(4) 0.3621(4) 0.7250(3) 0.0387(9) Uani 1 1 d . . .
H36A H 0.2086 0.4103 0.7251 0.046 Uiso 1 1 calc R . .
C37 C -0.2049(6) 0.1869(6) 0.8795(4) 0.0729(17) Uani 1 1 d . . .
H37A H -0.2429 0.1737 0.9383 0.109 Uiso 1 1 calc R . .
H37B H -0.1772 0.1154 0.8566 0.109 Uiso 1 1 calc R . .
H37C H -0.2743 0.2364 0.8437 0.109 Uiso 1 1 calc R . .
C41 C 0.1548(4) 0.3769(3) 0.3429(3) 0.0336(8) Uani 1 1 d . A .
C42 C 0.0709(5) 0.2998(4) 0.3392(3) 0.0446(10) Uani 1 1 d . . .
H42A H 0.0507 0.2522 0.3894 0.054 Uiso 1 1 calc R . .
C43 C 0.0167(6) 0.2927(5) 0.2615(3) 0.0594(13) Uani 1 1 d . A .
H43A H -0.0440 0.2428 0.2597 0.071 Uiso 1 1 calc R . .
C44 C 0.0509(6) 0.3581(5) 0.1865(3) 0.0574(13) Uani 1 1 d D . .
C45 C 0.1378(5) 0.4332(4) 0.1889(3) 0.0488(11) Uani 1 1 d . A .
H45A H 0.1630 0.4768 0.1378 0.059 Uiso 1 1 calc R . .
C46 C 0.1873(4) 0.4438(4) 0.2668(3) 0.0416(10) Uani 1 1 d . . .
H46A H 0.2439 0.4968 0.2688 0.050 Uiso 1 1 calc R A .
O4A O 0.0133(18) 0.3654(12) 0.1013(7) 0.077(2) Uani 0.550(9) 1 d PD A 1
C47A C -0.062(2) 0.2811(17) 0.0900(8) 0.162(8) Uani 0.550(9) 1 d PD A 1
H47A H -0.0871 0.2903 0.0302 0.243 Uiso 0.550(9) 1 calc PR A 1
H47B H -0.1446 0.2885 0.1277 0.243 Uiso 0.550(9) 1 calc PR A 1
H47C H -0.0050 0.2068 0.1045 0.243 Uiso 0.550(9) 1 calc PR A 1
O4B O -0.018(2) 0.3290(16) 0.1201(8) 0.077(2) Uani 0.450(9) 1 d PD A 2
C47B C 0.017(3) 0.390(2) 0.0373(8) 0.162(8) Uani 0.450(9) 1 d PD A 2
H47D H -0.0098 0.3555 -0.0092 0.243 Uiso 0.450(9) 1 calc PR A 2
H47E H 0.1160 0.3881 0.0320 0.243 Uiso 0.450(9) 1 calc PR A 2
H47F H -0.0312 0.4683 0.0338 0.243 Uiso 0.450(9) 1 calc PR A 2
Cl1A Cl 0.5647(15) 0.4536(15) -0.1076(10) 0.237(3) Uani 0.320(4) 1 d PD . 1
C1SA C 0.392(3) 0.522(5) -0.127(2) 0.223(13) Uani 0.320(4) 1 d PD . 1
H1S1 H 0.3385 0.4704 -0.1444 0.268 Uiso 0.320(4) 1 calc PR . 1
H1S2 H 0.3884 0.5882 -0.1711 0.268 Uiso 0.320(4) 1 calc PR . 1
Cl2A Cl 0.3314(17) 0.5635(17) -0.0215(10) 0.308(5) Uani 0.320(4) 1 d PD . 1
Cl1B Cl 0.4676(7) 0.4259(7) -0.1675(4) 0.237(3) Uani 0.680(4) 1 d PD . 2
C1SB C 0.330(3) 0.5110(17) -0.1193(12) 0.223(13) Uani 0.680(4) 1 d PD . 2
H1S3 H 0.2485 0.5342 -0.1543 0.268 Uiso 0.680(4) 1 calc PR . 2
H1S4 H 0.3545 0.5759 -0.0976 0.268 Uiso 0.680(4) 1 calc PR . 2
Cl2B Cl 0.3224(10) 0.3898(10) -0.0363(5) 0.308(5) Uani 0.680(4) 1 d PD . 2
O1A O 0.638(4) -0.039(3) 0.8895(10) 0.058(3) Uani 0.517(8) 1 d PD B 1
C17A C 0.7485(11) -0.1326(10) 0.8942(6) 0.066(2) Uani 0.517(8) 1 d PD B 1
H17A H 0.7661 -0.1610 0.9545 0.099 Uiso 0.517(8) 1 calc PR B 1
H17B H 0.8304 -0.1093 0.8656 0.099 Uiso 0.517(8) 1 calc PR B 1
H17C H 0.7251 -0.1918 0.8658 0.099 Uiso 0.517(8) 1 calc PR B 1
O1B O 0.668(4) -0.059(3) 0.8777(10) 0.058(3) Uani 0.483(8) 1 d PD B 2
C17B C 0.5933(13) -0.0478(11) 0.9585(6) 0.066(2) Uani 0.483(8) 1 d PD B 2
H17D H 0.6450 -0.0971 1.0043 0.099 Uiso 0.483(8) 1 calc PR B 2
H17E H 0.5043 -0.0689 0.9561 0.099 Uiso 0.483(8) 1 calc PR B 2
H17F H 0.5797 0.0300 0.9700 0.099 Uiso 0.483(8) 1 calc PR B 2

loop_
_atom_site_aniso_label
_atom_site_aniso_U_11
_atom_site_aniso_U_22
_atom_site_aniso_U_33
_atom_site_aniso_U_23
_atom_site_aniso_U_13
_atom_site_aniso_U_12
Mo1 0.02718(18) 0.03189(18) 0.03244(18) -0.00683(13) -0.00018(13) -0.00846(13)
Mo2 0.02767(18) 0.03081(18) 0.03235(18) -0.00336(13) 0.00068(13) -0.00842(13)
Br1 0.0315(2) 0.0327(2) 0.0541(3) -0.00165(18) -0.00965(18) -0.00717(16)
Br2 0.0301(2) 0.0362(2) 0.0539(3) -0.01427(18) 0.00777(18) -0.00926(16)
P1 0.0327(7) 0.0382(8) 0.0315(7) -0.0075(6) -0.0024(6) -0.0050(6)
F1 0.0420(13) 0.0414(13) 0.0504(14) -0.0100(11) -0.0030(11) 0.0005(11)
F2 0.0381(13) 0.0518(15) 0.0477(14) -0.0099(12) -0.0010(11) -0.0129(11)
F3 0.0463(14) 0.0598(16) 0.0317(12) -0.0067(11) -0.0025(10) -0.0073(12)
N1 0.0375(18) 0.0299(16) 0.0344(17) -0.0038(14) 0.0008(14) -0.0099(14)
N2 0.0348(17) 0.0306(16) 0.0334(17) -0.0054(14) 0.0000(14) -0.0101(13)
N3 0.0278(16) 0.0372(18) 0.0347(17) -0.0079(14) 0.0013(13) -0.0116(13)
N4 0.0271(16) 0.0357(17) 0.0364(17) -0.0046(14) 0.0011(14) -0.0105(13)
O2 0.054(2) 0.078(2) 0.0348(16) -0.0135(16) 0.0006(14) 0.0033(17)
O3 0.0527(19) 0.076(2) 0.0378(16) -0.0080(16) 0.0079(14) -0.0265(17)
C10 0.041(2) 0.0285(19) 0.036(2) -0.0050(16) 0.0016(17) -0.0130(16)
C11 0.038(2) 0.0300(19) 0.033(2) -0.0049(16) 0.0042(16) -0.0153(16)
C12 0.041(2) 0.051(3) 0.041(2) -0.005(2) 0.0064(19) -0.003(2)
C13 0.050(3) 0.062(3) 0.036(2) -0.007(2) 0.012(2) -0.008(2)
C14 0.052(3) 0.045(2) 0.035(2) 0.0005(18) 0.0004(19) -0.016(2)
C15 0.049(3) 0.051(3) 0.040(2) -0.002(2) 0.001(2) 0.004(2)
C16 0.046(2) 0.048(2) 0.034(2) -0.0038(19) 0.0100(19) -0.002(2)
C21 0.038(2) 0.0281(19) 0.033(2) -0.0045(15) -0.0031(16) -0.0118(16)
C22 0.043(2) 0.040(2) 0.040(2) -0.0058(18) -0.0093(19) 0.0006(18)
C23 0.052(3) 0.045(2) 0.035(2) -0.0016(19) -0.0116(19) -0.004(2)
C24 0.041(2) 0.047(2) 0.034(2) -0.0078(18) 0.0003(18) -0.0108(19)
C25 0.038(2) 0.055(3) 0.042(2) -0.007(2) -0.0032(19) 0.002(2)
C26 0.040(2) 0.053(3) 0.033(2) -0.0052(19) -0.0085(18) -0.0053(19)
C27 0.075(4) 0.146(7) 0.056(4) -0.035(4) 0.004(3) 0.032(4)
C30 0.0291(19) 0.037(2) 0.036(2) -0.0072(16) -0.0010(16) -0.0110(16)
C31 0.0268(18) 0.036(2) 0.036(2) -0.0102(16) -0.0014(16) -0.0049(15)
C32 0.039(2) 0.044(2) 0.034(2) -0.0084(17) -0.0023(17) -0.0151(18)
C33 0.036(2) 0.046(2) 0.041(2) -0.0040(19) -0.0024(18) -0.0185(18)
C34 0.034(2) 0.046(2) 0.036(2) -0.0026(18) 0.0048(17) -0.0072(18)
C35 0.042(2) 0.049(2) 0.035(2) -0.0148(19) -0.0022(18) -0.0102(19)
C36 0.035(2) 0.047(2) 0.039(2) -0.0116(18) 0.0050(17) -0.0170(18)
C37 0.059(3) 0.110(5) 0.056(3) -0.001(3) 0.012(3) -0.042(3)
C41 0.0282(19) 0.036(2) 0.035(2) -0.0033(16) -0.0015(16) -0.0029(16)
C42 0.049(3) 0.049(3) 0.039(2) -0.0067(19) -0.005(2) -0.016(2)
C43 0.066(3) 0.068(3) 0.056(3) -0.020(3) -0.012(3) -0.030(3)
C44 0.068(3) 0.067(3) 0.038(3) -0.014(2) -0.017(2) -0.006(3)
C45 0.053(3) 0.056(3) 0.034(2) -0.002(2) -0.002(2) -0.004(2)
C46 0.040(2) 0.044(2) 0.039(2) -0.0004(19) -0.0028(18) -0.0069(19)
O4A 0.118(8) 0.087(9) 0.042(5) -0.006(4) -0.025(5) -0.050(5)
C47A 0.29(2) 0.208(16) 0.047(6) -0.009(7) -0.030(8) -0.179(16)
O4B 0.118(8) 0.087(9) 0.042(5) -0.006(4) -0.025(5) -0.050(5)
C47B 0.29(2) 0.208(16) 0.047(6) -0.009(7) -0.030(8) -0.179(16)
Cl1A 0.205(6) 0.285(7) 0.211(6) -0.121(5) -0.085(4) 0.071(5)
C1SA 0.41(4) 0.157(14) 0.138(12) -0.023(10) -0.004(18) -0.15(2)
Cl2A 0.361(10) 0.463(13) 0.169(5) 0.049(7) -0.040(6) -0.298(10)
Cl1B 0.205(6) 0.285(7) 0.211(6) -0.121(5) -0.085(4) 0.071(5)
C1SB 0.41(4) 0.157(14) 0.138(12) -0.023(10) -0.004(18) -0.15(2)
Cl2B 0.361(10) 0.463(13) 0.169(5) 0.049(7) -0.040(6) -0.298(10)
O1A 0.080(13) 0.060(11) 0.028(4) 0.000(6) -0.001(5) -0.004(5)
C17A 0.070(5) 0.087(6) 0.039(4) 0.003(4) -0.004(4) -0.017(4)
O1B 0.080(13) 0.060(11) 0.028(4) 0.000(6) -0.001(5) -0.004(5)
C17B 0.070(5) 0.087(6) 0.039(4) 0.003(4) -0.004(4) -0.017(4)

loop_
_atom_type_symbol
_atom_type_description
_atom_type_scat_dispersion_real
_atom_type_scat_dispersion_imag
_atom_type_scat_source
C C 0.0033 0.0016 'International Tables Vol C Tables 4.2.6.8 and 6.1.1.4'
H H 0.0000 0.0000 'International Tables Vol C Tables 4.2.6.8 and 6.1.1.4'
N N 0.0061 0.0033 'International Tables Vol C Tables 4.2.6.8 and 6.1.1.4'
O O 0.0106 0.0060 'International Tables Vol C Tables 4.2.6.8 and 6.1.1.4'
F F 0.0171 0.0103 'International Tables Vol C Tables 4.2.6.8 and 6.1.1.4'
P P 0.1023 0.0942 'International Tables Vol C Tables 4.2.6.8 and 6.1.1.4'
Br Br -0.2901 2.4595 'International Tables Vol C Tables 4.2.6.8 and 6.1.1.4'
Mo Mo -1.6832 0.6857 'International Tables Vol C Tables 4.2.6.8 and 6.1.1.4'
Cl Cl 0.1484 0.1585 'International Tables Vol C Tables 4.2.6.8 and 6.1.1.4'

loop_
_geom_angle_atom_site_label_1
_geom_angle_atom_site_label_2
_geom_angle_atom_site_label_3
_geom_angle
_geom_angle_site_symmetry_1
_geom_angle_site_symmetry_3
N1 Mo1 N3 93.54(13) . .
N1 Mo1 Mo2 91.68(9) . .
N3 Mo1 Mo2 92.81(9) . .
N1 Mo1 Br1 83.93(9) . .
N3 Mo1 Br1 161.36(9) . .
Mo2 Mo1 Br1 105.70(2) . .
N1 Mo1 Br2 162.47(9) . .
N3 Mo1 Br2 88.71(9) . .
Mo2 Mo1 Br2 105.58(2) . .
Br1 Mo1 Br2 88.39(2) . .
N2 Mo2 N4 93.56(13) . .
N2 Mo2 Mo1 92.46(9) . .
N4 Mo2 Mo1 91.61(9) . .
N2 Mo2 Br1 161.60(9) . 2_666
N4 Mo2 Br1 89.51(9) . 2_666
Mo1 Mo2 Br1 105.60(2) . 2_666
N2 Mo2 Br2 83.42(9) . 2_666
N4 Mo2 Br2 162.76(9) . 2_666
Mo1 Mo2 Br2 105.449(19) . 2_666
Br1 Mo2 Br2 88.28(2) 2_666 2_666
Mo2 Br1 Mo1 83.523(19) 2_666 .
Mo1 Br2 Mo2 83.24(2) . 2_666
F3 P1 F3 179.997(1) 2_756 .
F3 P1 F1 89.94(13) 2_756 .
F3 P1 F1 90.06(13) . .
F3 P1 F1 90.06(13) 2_756 2_756
F3 P1 F1 89.94(13) . 2_756
F1 P1 F1 180.0 . 2_756
F3 P1 F2 90.45(13) 2_756 2_756
F3 P1 F2 89.55(13) . 2_756
F1 P1 F2 90.24(13) . 2_756
F1 P1 F2 89.76(13) 2_756 2_756
F3 P1 F2 89.56(13) 2_756 .
F3 P1 F2 90.44(13) . .
F1 P1 F2 89.76(13) . .
F1 P1 F2 90.24(13) 2_756 .
F2 P1 F2 180.0 2_756 .
C10 N1 C11 118.7(3) . .
C10 N1 Mo1 118.5(3) . .
C11 N1 Mo1 121.3(2) . .
C10 N2 C21 118.8(3) . .
C10 N2 Mo2 117.8(3) . .
C21 N2 Mo2 121.8(2) . .
C30 N3 C31 117.7(3) . .
C30 N3 Mo1 117.3(3) . .
C31 N3 Mo1 124.8(2) . .
C30 N4 C41 117.8(3) . .
C30 N4 Mo2 118.2(3) . .
C41 N4 Mo2 123.6(2) . .
C24 O2 C27 117.1(4) . .
C34 O3 C37 117.4(4) . .
N2 C10 N1 119.4(4) . .
C16 C11 C12 118.9(4) . .
C16 C11 N1 122.2(3) . .
C12 C11 N1 118.7(4) . .
C13 C12 C11 120.5(4) . .
C14 C13 C12 120.2(4) . .
O1A C14 C13 112.7(8) . .
C13 C14 O1B 129.0(9) . .
O1A C14 C15 127.4(9) . .
C13 C14 C15 119.9(4) . .
O1B C14 C15 111.1(9) . .
C14 C15 C16 119.5(4) . .
C11 C16 C15 121.0(4) . .
C26 C21 C22 117.6(4) . .
C26 C21 N2 122.4(3) . .
C22 C21 N2 119.7(4) . .
C23 C22 C21 120.9(4) . .
C22 C23 C24 120.8(4) . .
O2 C24 C23 116.4(4) . .
O2 C24 C25 124.1(4) . .
C23 C24 C25 119.5(4) . .
C24 C25 C26 119.4(4) . .
C21 C26 C25 121.8(4) . .
N3 C30 N4 120.0(3) . .
C32 C31 C36 118.3(4) . .
C32 C31 N3 122.1(3) . .
C36 C31 N3 119.5(3) . .
C31 C32 C33 120.9(4) . .
C34 C33 C32 120.2(4) . .
O3 C34 C33 125.0(4) . .
O3 C34 C35 115.9(4) . .
C33 C34 C35 119.1(4) . .
C36 C35 C34 120.3(4) . .
C35 C36 C31 121.0(4) . .
C42 C41 C46 119.0(4) . .
C42 C41 N4 121.2(4) . .
C46 C41 N4 119.7(4) . .
C41 C42 C43 119.9(4) . .
C44 C43 C42 120.6(5) . .
C43 C44 C45 120.0(4) . .
C43 C44 O4A 131.8(6) . .
C45 C44 O4A 108.2(6) . .
C43 C44 O4B 106.3(6) . .
C45 C44 O4B 133.7(6) . .
C46 C45 C44 119.5(4) . .
C45 C46 C41 121.0(4) . .
C44 O4A C47A 112.4(9) . .
C44 O4B C47B 110.4(10) . .
C1SA Cl1A Cl2A 124.7(11) . 2_665
Cl1A C1SA Cl2A 102.0(15) . .
C1SA Cl2A Cl1A 133.2(13) . 2_665
C1SB Cl1B Cl2B 48.1(6) . .
Cl1B C1SB Cl2B 87.1(9) . .
C14 O1A C17A 113.7(12) . .
C14 O1B C17B 116.1(14) . .

loop_
_geom_bond_atom_site_label_1
_geom_bond_atom_site_label_2
_geom_bond_distance
_geom_bond_site_symmetry_2
Mo1 N1 2.087(3) .
Mo1 N3 2.095(3) .
Mo1 Mo2 2.1406(9) .
Mo1 Br1 2.6184(10) .
Mo1 Br2 2.6226(10) .
Mo2 N2 2.087(3) .
Mo2 N4 2.095(3) .
Mo2 Br1 2.6179(10) 2_666
Mo2 Br2 2.6282(10) 2_666
Br1 Mo2 2.6178(10) 2_666
Br2 Mo2 2.6282(10) 2_666
P1 F3 1.601(2) 2_756
P1 F3 1.601(2) .
P1 F1 1.603(2) .
P1 F1 1.603(2) 2_756
P1 F2 1.607(2) 2_756
P1 F2 1.607(2) .
N1 C10 1.327(5) .
N1 C11 1.436(5) .
N2 C10 1.326(5) .
N2 C21 1.432(5) .
N3 C30 1.326(5) .
N3 C31 1.433(5) .
N4 C30 1.332(5) .
N4 C41 1.429(5) .
O2 C24 1.376(5) .
O2 C27 1.431(7) .
O3 C34 1.368(5) .
O3 C37 1.403(6) .
C11 C16 1.370(6) .
C11 C12 1.392(6) .
C12 C13 1.378(7) .
C13 C14 1.371(7) .
C14 O1A 1.369(14) .
C14 O1B 1.379(15) .
C14 C15 1.387(6) .
C15 C16 1.388(6) .
C21 C26 1.379(6) .
C21 C22 1.394(6) .
C22 C23 1.372(6) .
C23 C24 1.377(6) .
C24 C25 1.379(6) .
C25 C26 1.388(6) .
C31 C32 1.384(6) .
C31 C36 1.391(6) .
C32 C33 1.390(6) .
C33 C34 1.381(6) .
C34 C35 1.393(6) .
C35 C36 1.377(6) .
C41 C42 1.382(6) .
C41 C46 1.396(6) .
C42 C43 1.382(6) .
C43 C44 1.379(8) .
C44 C45 1.380(7) .
C44 O4A 1.392(11) .
C44 O4B 1.400(13) .
C45 C46 1.374(6) .
O4A C47A 1.418(13) .
O4B C47B 1.452(15) .
Cl1A C1SA 1.77(2) .
Cl1A Cl2A 2.292(19) 2_665
C1SA Cl2A 1.81(2) .
Cl2A Cl1A 2.292(19) 2_665
Cl1B C1SB 1.732(18) .
Cl1B Cl2B 2.453(10) .
C1SB Cl2B 1.828(18) .
O1A C17A 1.409(15) .
O1B C17B 1.424(16) .
